data_9013700
loop_
_publ_author_name
'Ertl, A.'
'Marschall, H.'
'Geister, G.'
'Henry, D.'
'Schertl, H. P.'
'Ntaflos, T.'
'Luvizotto, G.'
'Nasdala, L.'
'Tillmanns, E.'

_publ_section_title
;
 Metamorphic ultrahigh-pressure tourmaline: structure,
 chemistry, and correlations to P-T conditions
 Locality: Lago di Cignana, Western Alps, Italy
;
_journal_name_full 'American Mineralogist'
_journal_page_first 1
_journal_page_last 10
_journal_paper_doi 10.2138/am.2010.3283
_journal_volume 95
_journal_year 2010
_chemical_formula_sum
;Al5.805 B3 Ca0.09 F0.39 Fe0.48 H3 K0.01 Mg2.643 Mn0.06 Na0.84 Ni0.021 O30.61
 Si5.982 Ti0.021 Zn0.009
;
_chemical_name_mineral Dravite
_space_group_IT_number 160
_symmetry_space_group_name_Hall 'R 3 -2"'
_symmetry_space_group_name_H-M 'R 3 m :H'
_cell_angle_alpha 90
_cell_angle_beta 90
_cell_angle_gamma 120
_cell_length_a 15.945
_cell_length_b 15.945
_cell_length_c 7.210
_cell_formula_units_Z 3
_cell_volume 1587.504
_exptl_crystal_density_diffrn 3.068
_cod_original_sg_symbol_H-M 'R 3 m'
_cod_original_formula_sum
;Na.84 Ca.09 K.01 Mg2.643 Al5.805 Fe.48 Mn.06 Ti.021 Ni.021 Zn.009 B3 Si5.982
 H3 O30.61 F.39
;
_cod_database_code 9013700

loop_
_symmetry_equiv_pos_as_xyz
x,y,z
2/3+x,1/3+y,1/3+z
1/3+x,2/3+y,2/3+z
x,x-y,z
2/3+x,1/3+x-y,1/3+z
1/3+x,2/3+x-y,2/3+z
-y,-x,z
2/3-y,1/3-x,1/3+z
1/3-y,2/3-x,2/3+z
-x+y,y,z
2/3-x+y,1/3+y,1/3+z
1/3-x+y,2/3+y,2/3+z
-y,x-y,z
2/3-y,1/3+x-y,1/3+z
1/3-y,2/3+x-y,2/3+z
-x+y,-x,z
2/3-x+y,1/3-x,1/3+z
1/3-x+y,2/3-x,2/3+z

loop_
_atom_site_label
_atom_site_fract_x
_atom_site_fract_y
_atom_site_fract_z
_atom_site_occupancy
_atom_site_U_iso_or_equiv
Na 0.00000 0.00000 0.23250 0.84000 0.02040
Ca 0.00000 0.00000 0.23250 0.09000 0.02040
K 0.00000 0.00000 0.23250 0.01000 0.02040
Mg1 0.12426 0.06213 0.63250 0.54700 0.00810
Al1 0.12426 0.06213 0.63250 0.26300 0.00810
Fe 0.12426 0.06213 0.63250 0.16000 0.00810
Mn 0.12426 0.06213 0.63250 0.02000 0.00810
Ti 0.12426 0.06213 0.63250 0.00700 0.00810
Ni 0.12426 0.06213 0.63250 0.00700 0.00810
Zn 0.12426 0.06213 0.63250 0.00300 0.00810
Al2 0.29802 0.26159 0.61070 0.83300 0.00545
Mg2 0.29802 0.26159 0.61070 0.16700 0.00545
B 0.10987 0.21974 0.45360 1.00000 0.00650
Si 0.19175 0.18990 -0.00135 0.99700 0.00520
Al3 0.19175 0.18990 -0.00135 0.00300 0.00520
H 0.25600 0.12800 0.40000 1.00000 0.04500
O1 0.00000 0.00000 0.77120 0.61000 0.01350
F 0.00000 0.00000 0.77120 0.39000 0.01350
O2 0.06106 0.12212 0.48347 1.00000 0.01023
O3 0.26510 0.13255 0.50989 1.00000 0.01250
O4 0.09310 0.18620 0.06931 1.00000 0.01017
O5 0.18433 0.09217 0.09025 1.00000 0.01010
O6 0.19581 0.18592 0.77662 1.00000 0.00840
O7 0.28489 0.28483 0.07811 1.00000 0.00850
O8 0.20927 0.27006 0.44018 1.00000 0.00962
